data_4131530
loop_
_publ_author_name
'Liu, Zhen'
'Wang, Yanyan'
'Wang, Zichen'
'Zeng, Tian'
'Liu, Peng'
'Engle, Keary M.'

_publ_section_title
;
 Catalytic Intermolecular Carboamination of Unactivated Alkenes via
 Directed Aminopalladation.
;
_journal_issue 32
_journal_name_full 'Journal of the American Chemical Society'
_journal_page_first 11261
_journal_page_last 11270
_journal_paper_doi 10.1021/jacs.7b06520
_journal_volume 139
_journal_year 2017
_chemical_formula_moiety 'C36 H29 N3 O3'
_chemical_formula_sum 'C36 H29 N3 O3'
_chemical_formula_weight 551.62
_space_group_crystal_system monoclinic
_space_group_IT_number 14
_space_group_name_Hall '-P 2yn'
_space_group_name_H-M_alt 'P 1 21/n 1'
_atom_sites_solution_hydrogens mixed
_audit_creation_date 2016-09-29
_audit_creation_method
;
Olex2 1.2-beta
(compiled 2016.09.09 svn.r3337 for OlexSys, GUI svn.r5227)
;
_cell_angle_alpha 90
_cell_angle_beta 98.417(2)
_cell_angle_gamma 90
_cell_formula_units_Z 4
_cell_length_a 10.3980(4)
_cell_length_b 18.5954(7)
_cell_length_c 15.0498(6)
_cell_measurement_reflns_used 9988
_cell_measurement_temperature 100(2)
_cell_measurement_theta_max 67.91
_cell_measurement_theta_min 3.80
_cell_volume 2878.61(19)
_computing_cell_refinement 'SAINT v8.34A (Bruker, 2013)'
_computing_data_collection 'APEX2 v2013.10-0 (Bruker, 2013)'
_computing_data_reduction 'SAINT v8.34A (Bruker, 2013)'
_computing_molecular_graphics 'Olex2 (Dolomanov et al., 2009)'
_computing_publication_material 'Olex2 (Dolomanov et al., 2009)'
_computing_structure_refinement 'XL (Sheldrick, 2008)'
_computing_structure_solution 'XT (Sheldrick, 2008)'
_diffrn_ambient_temperature 100.0
_diffrn_detector 'Bruker APEX-II CCD'
_diffrn_detector_area_resol_mean 7.9
_diffrn_detector_type 'CCD Area Detector'
_diffrn_measured_fraction_theta_full 0.995
_diffrn_measured_fraction_theta_max 0.991
_diffrn_measurement_device 'Kappa Four-Circle Diffractometer'
_diffrn_measurement_device_type 'Bruker X8 APEX II'
_diffrn_measurement_method '\w and \f scans'
_diffrn_radiation_monochromator 'Double Bounce Multilayer Mirrors'
_diffrn_radiation_probe x-ray
_diffrn_radiation_type CuK\a
_diffrn_radiation_wavelength 1.54178
_diffrn_reflns_av_R_equivalents 0.0330
_diffrn_reflns_av_unetI/netI 0.0221
_diffrn_reflns_Laue_measured_fraction_full 0.995
_diffrn_reflns_Laue_measured_fraction_max 0.991
_diffrn_reflns_limit_h_max 12
_diffrn_reflns_limit_h_min -12
_diffrn_reflns_limit_k_max 22
_diffrn_reflns_limit_k_min -22
_diffrn_reflns_limit_l_max 17
_diffrn_reflns_limit_l_min -16
_diffrn_reflns_number 27977
_diffrn_reflns_point_group_measured_fraction_full 0.995
_diffrn_reflns_point_group_measured_fraction_max 0.991
_diffrn_reflns_theta_full 67.679
_diffrn_reflns_theta_max 68.251
_diffrn_reflns_theta_min 3.803
_diffrn_source 'Micro Focus Rotating Anode'
_diffrn_source_type 'Bruker FR-591'
_diffrn_standards_number 0
_exptl_absorpt_coefficient_mu 0.651
_exptl_absorpt_correction_T_max 0.5849
_exptl_absorpt_correction_T_min 0.5208
_exptl_absorpt_correction_type multi-scan
_exptl_absorpt_process_details
;
SADABS-2014/5 (Bruker,2014/5) was used for absorption correction.
wR2(int) was 0.0536 before and 0.0405 after correction.
The Ratio of minimum to maximum transmission is 0.8904.
The \l/2 correction factor is 0.00150.
;
_exptl_crystal_colour colourless
_exptl_crystal_colour_primary colourless
_exptl_crystal_density_diffrn 1.273
_exptl_crystal_description block
_exptl_crystal_F_000 1160
_exptl_crystal_size_max 0.2
_exptl_crystal_size_mid 0.08
_exptl_crystal_size_min 0.08
_refine_diff_density_max 0.200
_refine_diff_density_min -0.204
_refine_diff_density_rms 0.034
_refine_ls_extinction_coef 0.00064(9)
_refine_ls_extinction_expression Fc^*^=kFc[1+0.001xFc^2^\l^3^/sin(2\q)]^-1/4^
_refine_ls_extinction_method 'SHELXL-2014/7 (Sheldrick 2014'
_refine_ls_goodness_of_fit_ref 1.017
_refine_ls_hydrogen_treatment mixed
_refine_ls_matrix_type full
_refine_ls_number_parameters 384
_refine_ls_number_reflns 5235
_refine_ls_number_restraints 0
_refine_ls_restrained_S_all 1.017
_refine_ls_R_factor_all 0.0387
_refine_ls_R_factor_gt 0.0321
_refine_ls_shift/su_max 0.000
_refine_ls_shift/su_mean 0.000
_refine_ls_structure_factor_coef Fsqd
_refine_ls_weighting_details 'w=1/[\s^2^(Fo^2^)+(0.0366P)^2^+0.9700P] where P=(Fo^2^+2Fc^2^)/3'
_refine_ls_weighting_scheme calc
_refine_ls_wR_factor_gt 0.0772
_refine_ls_wR_factor_ref 0.0811
_reflns_Friedel_coverage 0.000
_reflns_number_gt 4557
_reflns_number_total 5235
_reflns_threshold_expression 'I > 2\s(I)'
_cod_data_source_file ja7b06520_si_003.cif
_cod_data_source_block engle21_0m_a
_cod_depositor_comments
;
The following automatic conversions were performed:

data item '_diffrn_radiation_probe' value 'X-ray' was changed to
'x-ray' in accordance with the
/home/saulius/struct/COD-crude-data/automatic-downloads/DataCite-retrospective/ACS/depositions/lib/dictionaries/cif_core.dic
dictionary named 'cif_core.dic' version 2.4.2 last updated on
2011-04-26.

Automatic conversion script
Id: cif_fix_values 6909 2019-04-08 15:41:33Z antanas 
;
_cod_database_code 4131530
_shelx_space_group_comment
;
The symmetry employed for this shelxl refinement is uniquely defined
by the following loop, which should always be used as a source of
symmetry information in preference to the above space-group names.
They are only intended as comments.
;
_shelx_estimated_absorpt_t_max 0.950
_shelx_estimated_absorpt_t_min 0.881
_olex2_refinement_description
;
1. Fixed Uiso
 At 1.2 times of:
  All C(H) groups, All C(H,H) groups
2.a Ternary CH refined with riding coordinates:
 C10(H10), C19(H19)
2.b Secondary CH2 refined with riding coordinates:
 C9(H9A,H9B), C20(H20A,H20B)
2.c Aromatic/amide H refined with riding coordinates:
 C3(H3), C4(H4), C5(H5), C6(H6), C11(H11), C12(H12), C14(H14), C15(H15),
 C16(H16), C17(H17), C18(H18), C22(H22), C23(H23), C24(H24), C25(H25), C26(H26),
  C29(H29), C30(H30), C31(H31), C33(H33), C34(H34), C35(H35)
;
_shelx_shelxl_version_number 2014/7
_olex2_submission_special_instructions 'No special instructions were received'

loop_
_space_group_symop_operation_xyz
'x, y, z'
'-x+1/2, y+1/2, -z+1/2'
'-x, -y, -z'
'x-1/2, -y-1/2, z-1/2'

loop_
_atom_site_label
_atom_site_type_symbol
_atom_site_fract_x
_atom_site_fract_y
_atom_site_fract_z
_atom_site_U_iso_or_equiv
_atom_site_adp_type
_atom_site_occupancy
_atom_site_site_symmetry_order
_atom_site_calc_flag
_atom_site_refinement_flags_posn
O1 O 0.00349(8) 0.39811(4) 0.51989(5) 0.02144(19) Uani 1 1 d .
O2 O 0.36803(8) 0.38203(5) 0.38408(6) 0.0234(2) Uani 1 1 d .
O3 O 0.37112(8) 0.48154(5) 0.79698(5) 0.02221(19) Uani 1 1 d .
N1 N 0.19481(9) 0.40687(5) 0.45987(6) 0.0169(2) Uani 1 1 d .
N2 N 0.56127(9) 0.52047(5) 0.75421(7) 0.0176(2) Uani 1 1 d .
H2 H 0.5966(15) 0.5369(8) 0.7090(11) 0.028(4) Uiso 1 1 d .
N3 N 0.80863(9) 0.49088(5) 0.72852(7) 0.0197(2) Uani 1 1 d .
C1 C 0.07931(11) 0.37368(6) 0.47357(7) 0.0166(2) Uani 1 1 d .
C2 C 0.07296(11) 0.30505(6) 0.42230(8) 0.0182(2) Uani 1 1 d .
C3 C -0.02063(12) 0.25172(7) 0.41187(8) 0.0242(3) Uani 1 1 d .
H3 H -0.0982 0.2559 0.4379 0.029 Uiso 1 1 calc R
C4 C 0.00356(13) 0.19152(7) 0.36163(9) 0.0287(3) Uani 1 1 d .
H4 H -0.0584 0.1537 0.3534 0.034 Uiso 1 1 calc R
C5 C 0.11693(14) 0.18610(7) 0.32341(9) 0.0289(3) Uani 1 1 d .
H5 H 0.1312 0.1443 0.2899 0.035 Uiso 1 1 calc R
C6 C 0.21016(13) 0.24042(7) 0.33295(8) 0.0252(3) Uani 1 1 d .
H6 H 0.2872 0.2369 0.3062 0.030 Uiso 1 1 calc R
C7 C 0.18546(11) 0.29960(6) 0.38306(8) 0.0192(2) Uani 1 1 d .
C8 C 0.26458(11) 0.36540(6) 0.40608(7) 0.0179(2) Uani 1 1 d .
C9 C 0.24182(11) 0.47338(6) 0.50424(8) 0.0184(2) Uani 1 1 d .
H9A H 0.1673 0.5054 0.5094 0.022 Uiso 1 1 calc R
H9B H 0.2998 0.4983 0.4676 0.022 Uiso 1 1 calc R
C10 C 0.31653(11) 0.45813(6) 0.59852(8) 0.0172(2) Uani 1 1 d .
H10 H 0.2569 0.4324 0.6343 0.021 Uiso 1 1 calc R
C11 C 0.43117(11) 0.41026(6) 0.59153(8) 0.0184(2) Uani 1 1 d .
H11 H 0.5027 0.4309 0.5681 0.022 Uiso 1 1 calc R
C12 C 0.44074(11) 0.34167(6) 0.61532(8) 0.0209(3) Uani 1 1 d .
H12 H 0.3697 0.3214 0.6397 0.025 Uiso 1 1 calc R
C13 C 0.55189(12) 0.29398(7) 0.60733(8) 0.0222(3) Uani 1 1 d .
C14 C 0.53679(13) 0.21963(7) 0.61141(11) 0.0337(3) Uani 1 1 d .
H14 H 0.4541 0.2001 0.6175 0.040 Uiso 1 1 calc R
C15 C 0.64080(15) 0.17366(8) 0.60672(12) 0.0406(4) Uani 1 1 d .
H15 H 0.6283 0.1231 0.6086 0.049 Uiso 1 1 calc R
C16 C 0.76218(14) 0.20093(8) 0.59938(10) 0.0365(3) Uani 1 1 d .
H16 H 0.8336 0.1695 0.5971 0.044 Uiso 1 1 calc R
C17 C 0.77882(13) 0.27471(8) 0.59537(9) 0.0301(3) Uani 1 1 d .
H17 H 0.8619 0.2939 0.5899 0.036 Uiso 1 1 calc R
C18 C 0.67513(12) 0.32053(7) 0.59932(8) 0.0239(3) Uani 1 1 d .
H18 H 0.6880 0.3710 0.5965 0.029 Uiso 1 1 calc R
C19 C 0.36143(11) 0.52872(6) 0.64783(8) 0.0165(2) Uani 1 1 d .
H19 H 0.4245 0.5536 0.6141 0.020 Uiso 1 1 calc R
C20 C 0.24882(11) 0.58057(6) 0.65776(8) 0.0197(3) Uani 1 1 d .
H20A H 0.2052 0.5947 0.5974 0.024 Uiso 1 1 calc R
H20B H 0.1842 0.5555 0.6889 0.024 Uiso 1 1 calc R
C21 C 0.29588(11) 0.64716(6) 0.71000(8) 0.0204(3) Uani 1 1 d .
C22 C 0.28302(13) 0.65426(8) 0.79992(9) 0.0312(3) Uani 1 1 d .
H22 H 0.2423 0.6172 0.8291 0.037 Uiso 1 1 calc R
C23 C 0.32924(16) 0.71521(10) 0.84770(11) 0.0453(4) Uani 1 1 d .
H23 H 0.3213 0.7192 0.9096 0.054 Uiso 1 1 calc R
C24 C 0.38653(15) 0.76984(9) 0.80567(13) 0.0480(5) Uani 1 1 d .
H24 H 0.4161 0.8120 0.8380 0.058 Uiso 1 1 calc R
C25 C 0.40070(14) 0.76296(8) 0.71635(13) 0.0424(4) Uani 1 1 d .
H25 H 0.4411 0.8003 0.6874 0.051 Uiso 1 1 calc R
C26 C 0.35629(13) 0.70192(7) 0.66872(10) 0.0286(3) Uani 1 1 d .
H26 H 0.3672 0.6974 0.6074 0.034 Uiso 1 1 calc R
C27 C 0.43093(11) 0.50820(6) 0.74092(8) 0.0166(2) Uani 1 1 d .
C28 C 0.65007(11) 0.49905(6) 0.82917(8) 0.0180(2) Uani 1 1 d .
C29 C 0.61859(12) 0.49347(7) 0.91409(8) 0.0248(3) Uani 1 1 d .
H29 H 0.5338 0.5063 0.9249 0.030 Uiso 1 1 calc R
C30 C 0.71120(13) 0.46886(8) 0.98580(9) 0.0302(3) Uani 1 1 d .
H30 H 0.6877 0.4652 1.0443 0.036 Uiso 1 1 calc R
C31 C 0.83374(12) 0.45032(7) 0.97229(8) 0.0272(3) Uani 1 1 d .
H31 H 0.8940 0.4324 1.0208 0.033 Uiso 1 1 calc R
C32 C 0.87122(11) 0.45773(6) 0.88618(8) 0.0209(3) Uani 1 1 d .
C33 C 0.99812(12) 0.44253(7) 0.86807(9) 0.0244(3) Uani 1 1 d .
H33 H 1.0626 0.4255 0.9146 0.029 Uiso 1 1 calc R
C34 C 1.02750(12) 0.45241(7) 0.78375(9) 0.0248(3) Uani 1 1 d .
H34 H 1.1129 0.4434 0.7709 0.030 Uiso 1 1 calc R
C35 C 0.92885(12) 0.47620(7) 0.71569(9) 0.0239(3) Uani 1 1 d .
H35 H 0.9502 0.4821 0.6569 0.029 Uiso 1 1 calc R
C36 C 0.77937(11) 0.48271(6) 0.81349(8) 0.0173(2) Uani 1 1 d .

loop_
_atom_site_aniso_label
_atom_site_aniso_U_11
_atom_site_aniso_U_22
_atom_site_aniso_U_33
_atom_site_aniso_U_23
_atom_site_aniso_U_13
_atom_site_aniso_U_12
O1 0.0185(4) 0.0239(4) 0.0221(4) -0.0017(3) 0.0038(3) 0.0027(3)
O2 0.0208(4) 0.0252(4) 0.0253(5) 0.0039(4) 0.0074(3) 0.0004(4)
O3 0.0180(4) 0.0276(5) 0.0215(4) 0.0054(4) 0.0044(3) -0.0005(3)
N1 0.0164(5) 0.0162(5) 0.0180(5) -0.0010(4) 0.0018(4) -0.0006(4)
N2 0.0155(5) 0.0228(5) 0.0146(5) 0.0029(4) 0.0020(4) -0.0002(4)
N3 0.0172(5) 0.0215(5) 0.0202(5) -0.0004(4) 0.0027(4) -0.0006(4)
C1 0.0157(5) 0.0183(6) 0.0148(5) 0.0027(4) -0.0004(4) 0.0021(4)
C2 0.0207(6) 0.0175(6) 0.0154(6) 0.0009(4) -0.0004(4) 0.0010(5)
C3 0.0240(6) 0.0241(6) 0.0235(6) 0.0008(5) 0.0007(5) -0.0032(5)
C4 0.0345(7) 0.0214(6) 0.0284(7) -0.0020(5) -0.0017(5) -0.0068(5)
C5 0.0419(8) 0.0192(6) 0.0246(7) -0.0048(5) 0.0013(6) 0.0022(6)
C6 0.0315(7) 0.0230(6) 0.0213(6) -0.0011(5) 0.0048(5) 0.0045(5)
C7 0.0229(6) 0.0192(6) 0.0149(5) 0.0018(5) 0.0009(4) 0.0021(5)
C8 0.0195(6) 0.0189(6) 0.0152(6) 0.0034(5) 0.0021(4) 0.0021(5)
C9 0.0193(6) 0.0149(6) 0.0202(6) -0.0004(5) 0.0007(5) -0.0002(4)
C10 0.0159(5) 0.0157(5) 0.0198(6) 0.0013(5) 0.0022(4) -0.0005(4)
C11 0.0159(5) 0.0204(6) 0.0182(6) -0.0005(5) 0.0006(4) -0.0004(5)
C12 0.0176(6) 0.0206(6) 0.0239(6) 0.0006(5) 0.0014(5) -0.0004(5)
C13 0.0232(6) 0.0209(6) 0.0214(6) 0.0006(5) -0.0007(5) 0.0033(5)
C14 0.0251(7) 0.0210(7) 0.0528(9) 0.0014(6) -0.0013(6) 0.0017(5)
C15 0.0368(8) 0.0202(7) 0.0619(10) -0.0023(7) -0.0031(7) 0.0076(6)
C16 0.0300(7) 0.0340(8) 0.0444(9) -0.0039(6) 0.0015(6) 0.0146(6)
C17 0.0239(7) 0.0373(8) 0.0297(7) 0.0019(6) 0.0059(5) 0.0058(6)
C18 0.0242(6) 0.0235(6) 0.0239(6) 0.0028(5) 0.0033(5) 0.0025(5)
C19 0.0146(5) 0.0162(6) 0.0181(6) 0.0010(4) 0.0010(4) -0.0005(4)
C20 0.0163(5) 0.0190(6) 0.0228(6) -0.0008(5) -0.0004(4) 0.0013(5)
C21 0.0150(5) 0.0208(6) 0.0240(6) -0.0028(5) -0.0023(4) 0.0057(5)
C22 0.0317(7) 0.0353(7) 0.0255(7) -0.0031(6) 0.0009(5) 0.0138(6)
C23 0.0433(9) 0.0559(10) 0.0319(8) -0.0221(8) -0.0102(7) 0.0239(8)
C24 0.0281(7) 0.0416(9) 0.0686(12) -0.0348(9) -0.0123(7) 0.0083(7)
C25 0.0285(7) 0.0250(7) 0.0735(12) -0.0154(7) 0.0070(7) -0.0025(6)
C26 0.0263(7) 0.0225(6) 0.0372(8) -0.0056(6) 0.0052(5) 0.0010(5)
C27 0.0161(5) 0.0147(5) 0.0192(6) -0.0006(4) 0.0031(4) 0.0016(4)
C28 0.0172(6) 0.0181(6) 0.0179(6) -0.0002(5) -0.0005(4) 0.0002(4)
C29 0.0193(6) 0.0350(7) 0.0203(6) 0.0013(5) 0.0032(5) 0.0047(5)
C30 0.0272(7) 0.0461(8) 0.0173(6) 0.0045(6) 0.0029(5) 0.0050(6)
C31 0.0238(6) 0.0363(7) 0.0196(6) 0.0050(5) -0.0030(5) 0.0050(5)
C32 0.0192(6) 0.0201(6) 0.0223(6) -0.0007(5) -0.0008(5) -0.0001(5)
C33 0.0184(6) 0.0250(6) 0.0283(7) 0.0019(5) -0.0019(5) 0.0028(5)
C34 0.0167(6) 0.0255(6) 0.0327(7) 0.0015(5) 0.0055(5) 0.0023(5)
C35 0.0207(6) 0.0270(7) 0.0249(7) 0.0009(5) 0.0068(5) 0.0005(5)
C36 0.0169(6) 0.0163(5) 0.0186(6) -0.0018(4) 0.0017(4) -0.0021(4)

loop_
_atom_type_symbol
_atom_type_description
_atom_type_scat_dispersion_real
_atom_type_scat_dispersion_imag
_atom_type_scat_source
C C 0.0181 0.0091 'International Tables Vol C Tables 4.2.6.8 and 6.1.1.4'
H H 0.0000 0.0000 'International Tables Vol C Tables 4.2.6.8 and 6.1.1.4'
N N 0.0311 0.0180 'International Tables Vol C Tables 4.2.6.8 and 6.1.1.4'
O O 0.0492 0.0322 'International Tables Vol C Tables 4.2.6.8 and 6.1.1.4'

loop_
_geom_angle_atom_site_label_1
_geom_angle_atom_site_label_2
_geom_angle_atom_site_label_3
_geom_angle
C1 N1 C8 111.95(9)
C1 N1 C9 123.22(9)
C8 N1 C9 124.56(9)
C27 N2 H2 117.8(10)
C27 N2 C28 126.40(10)
C28 N2 H2 115.0(10)
C35 N3 C36 117.33(10)
O1 C1 N1 124.45(11)
O1 C1 C2 129.44(11)
N1 C1 C2 106.10(9)
C3 C2 C1 130.65(11)
C3 C2 C7 121.48(11)
C7 C2 C1 107.86(10)
C2 C3 H3 121.4
C2 C3 C4 117.24(12)
C4 C3 H3 121.4
C3 C4 H4 119.5
C5 C4 C3 120.96(12)
C5 C4 H4 119.5
C4 C5 H5 119.2
C4 C5 C6 121.65(12)
C6 C5 H5 119.2
C5 C6 H6 121.5
C7 C6 C5 116.90(12)
C7 C6 H6 121.5
C2 C7 C8 108.22(10)
C6 C7 C2 121.76(11)
C6 C7 C8 130.02(11)
O2 C8 N1 125.13(11)
O2 C8 C7 129.04(11)
N1 C8 C7 105.84(9)
N1 C9 H9A 109.5
N1 C9 H9B 109.5
N1 C9 C10 110.87(9)
H9A C9 H9B 108.1
C10 C9 H9A 109.5
C10 C9 H9B 109.5
C9 C10 H10 108.4
C9 C10 C19 111.21(9)
C11 C10 C9 110.03(9)
C11 C10 H10 108.4
C11 C10 C19 110.45(9)
C19 C10 H10 108.4
C10 C11 H11 117.3
C12 C11 C10 125.45(11)
C12 C11 H11 117.3
C11 C12 H12 117.1
C11 C12 C13 125.83(11)
C13 C12 H12 117.1
C14 C13 C12 119.86(12)
C14 C13 C18 117.76(12)
C18 C13 C12 122.33(11)
C13 C14 H14 119.5
C15 C14 C13 120.99(13)
C15 C14 H14 119.5
C14 C15 H15 119.8
C16 C15 C14 120.43(14)
C16 C15 H15 119.8
C15 C16 H16 120.4
C15 C16 C17 119.28(13)
C17 C16 H16 120.4
C16 C17 H17 119.8
C18 C17 C16 120.36(13)
C18 C17 H17 119.8
C13 C18 H18 119.4
C17 C18 C13 121.18(12)
C17 C18 H18 119.4
C10 C19 H19 108.9
C20 C19 C10 113.42(9)
C20 C19 H19 108.9
C27 C19 C10 107.29(9)
C27 C19 H19 108.9
C27 C19 C20 109.36(9)
C19 C20 H20A 109.3
C19 C20 H20B 109.3
H20A C20 H20B 107.9
C21 C20 C19 111.77(9)
C21 C20 H20A 109.3
C21 C20 H20B 109.3
C22 C21 C20 121.10(12)
C22 C21 C26 118.77(12)
C26 C21 C20 120.10(11)
C21 C22 H22 119.7
C21 C22 C23 120.50(15)
C23 C22 H22 119.7
C22 C23 H23 119.9
C24 C23 C22 120.26(15)
C24 C23 H23 119.9
C23 C24 H24 120.2
C23 C24 C25 119.62(14)
C25 C24 H24 120.2
C24 C25 H25 119.8
C24 C25 C26 120.34(16)
C26 C25 H25 119.8
C21 C26 H26 119.8
C25 C26 C21 120.49(14)
C25 C26 H26 119.8
O3 C27 N2 124.23(11)
O3 C27 C19 120.89(10)
N2 C27 C19 114.86(10)
N2 C28 C36 116.74(10)
C29 C28 N2 123.48(11)
C29 C28 C36 119.78(11)
C28 C29 H29 119.7
C28 C29 C30 120.54(11)
C30 C29 H29 119.7
C29 C30 H30 119.5
C31 C30 C29 121.01(12)
C31 C30 H30 119.5
C30 C31 H31 120.0
C30 C31 C32 120.07(11)
C32 C31 H31 120.0
C31 C32 C33 123.19(11)
C31 C32 C36 119.55(11)
C33 C32 C36 117.25(11)
C32 C33 H33 120.1
C34 C33 C32 119.74(11)
C34 C33 H33 120.1
C33 C34 H34 120.6
C33 C34 C35 118.74(11)
C35 C34 H34 120.6
N3 C35 C34 124.19(11)
N3 C35 H35 117.9
C34 C35 H35 117.9
N3 C36 C28 118.31(10)
N3 C36 C32 122.72(11)
C32 C36 C28 118.96(10)

loop_
_geom_bond_atom_site_label_1
_geom_bond_atom_site_label_2
_geom_bond_distance
O1 C1 1.2145(14)
O2 C8 1.2110(14)
O3 C27 1.2240(14)
N1 C1 1.3922(15)
N1 C8 1.3959(15)
N1 C9 1.4556(15)
N2 H2 0.874(16)
N2 C27 1.3599(15)
N2 C28 1.4068(15)
N3 C35 1.3210(16)
N3 C36 1.3657(15)
C1 C2 1.4877(16)
C2 C3 1.3822(17)
C2 C7 1.3891(17)
C3 H3 0.9500
C3 C4 1.3941(19)
C4 H4 0.9500
C4 C5 1.389(2)
C5 H5 0.9500
C5 C6 1.3928(19)
C6 H6 0.9500
C6 C7 1.3793(17)
C7 C8 1.4869(17)
C9 H9A 0.9900
C9 H9B 0.9900
C9 C10 1.5409(16)
C10 H10 1.0000
C10 C11 1.5037(16)
C10 C19 1.5460(16)
C11 H11 0.9500
C11 C12 1.3246(17)
C12 H12 0.9500
C12 C13 1.4756(17)
C13 C14 1.3939(18)
C13 C18 1.3948(18)
C14 H14 0.9500
C14 C15 1.388(2)
C15 H15 0.9500
C15 C16 1.380(2)
C16 H16 0.9500
C16 C17 1.385(2)
C17 H17 0.9500
C17 C18 1.3824(18)
C18 H18 0.9500
C19 H19 1.0000
C19 C20 1.5409(15)
C19 C27 1.5279(16)
C20 H20A 0.9900
C20 H20B 0.9900
C20 C21 1.5093(16)
C21 C22 1.3855(18)
C21 C26 1.3898(19)
C22 H22 0.9500
C22 C23 1.390(2)
C23 H23 0.9500
C23 C24 1.377(3)
C24 H24 0.9500
C24 C25 1.379(3)
C25 H25 0.9500
C25 C26 1.385(2)
C26 H26 0.9500
C28 C29 1.3688(17)
C28 C36 1.4312(16)
C29 H29 0.9500
C29 C30 1.4132(18)
C30 H30 0.9500
C30 C31 1.3637(19)
C31 H31 0.9500
C31 C32 1.4136(18)
C32 C33 1.4144(17)
C32 C36 1.4209(17)
C33 H33 0.9500
C33 C34 1.3605(19)
C34 H34 0.9500
C34 C35 1.4105(18)
C35 H35 0.9500

loop_
_geom_hbond_atom_site_label_D
_geom_hbond_atom_site_label_H
_geom_hbond_atom_site_label_A
_geom_hbond_distance_DH
_geom_hbond_distance_HA
_geom_hbond_distance_DA
_geom_hbond_angle_DHA
_geom_hbond_site_symmetry_A
N2 H2 O2 0.874(16) 2.126(16) 2.9338(13) 153.3(13) 3_666

loop_
_geom_torsion_atom_site_label_1
_geom_torsion_atom_site_label_2
_geom_torsion_atom_site_label_3
_geom_torsion_atom_site_label_4
_geom_torsion
O1 C1 C2 C3 1.5(2)
O1 C1 C2 C7 -177.39(11)
N1 C1 C2 C3 -179.43(12)
N1 C1 C2 C7 1.71(12)
N1 C9 C10 C11 59.87(12)
N1 C9 C10 C19 -177.41(9)
N2 C28 C29 C30 177.47(12)
N2 C28 C36 N3 1.83(16)
N2 C28 C36 C32 -177.22(10)
C1 N1 C8 O2 179.98(11)
C1 N1 C8 C7 0.24(12)
C1 N1 C9 C10 83.86(13)
C1 C2 C3 C4 -177.61(12)
C1 C2 C7 C6 178.06(11)
C1 C2 C7 C8 -1.57(12)
C2 C3 C4 C5 -0.41(19)
C2 C7 C8 O2 -178.85(12)
C2 C7 C8 N1 0.87(12)
C3 C2 C7 C6 -0.93(18)
C3 C2 C7 C8 179.43(11)
C3 C4 C5 C6 -0.5(2)
C4 C5 C6 C7 0.74(19)
C5 C6 C7 C2 -0.02(18)
C5 C6 C7 C8 179.52(12)
C6 C7 C8 O2 1.6(2)
C6 C7 C8 N1 -178.73(12)
C7 C2 C3 C4 1.12(18)
C8 N1 C1 O1 177.97(11)
C8 N1 C1 C2 -1.18(12)
C8 N1 C9 C10 -89.67(13)
C9 N1 C1 O1 3.71(17)
C9 N1 C1 C2 -175.44(10)
C9 N1 C8 O2 -5.85(18)
C9 N1 C8 C7 174.41(10)
C9 C10 C11 C12 -107.90(13)
C9 C10 C19 C20 57.67(12)
C9 C10 C19 C27 178.54(9)
C10 C11 C12 C13 178.94(11)
C10 C19 C20 C21 177.30(10)
C10 C19 C27 O3 -67.48(13)
C10 C19 C27 N2 111.15(11)
C11 C10 C19 C20 -179.86(10)
C11 C10 C19 C27 -58.99(12)
C11 C12 C13 C14 -162.65(13)
C11 C12 C13 C18 20.02(19)
C12 C13 C14 C15 -178.09(14)
C12 C13 C18 C17 177.52(12)
C13 C14 C15 C16 1.1(2)
C14 C13 C18 C17 0.13(19)
C14 C15 C16 C17 -1.0(2)
C15 C16 C17 C18 0.5(2)
C16 C17 C18 C13 0.0(2)
C18 C13 C14 C15 -0.6(2)
C19 C10 C11 C12 128.94(12)
C19 C20 C21 C22 -100.59(13)
C19 C20 C21 C26 77.75(14)
C20 C19 C27 O3 55.92(14)
C20 C19 C27 N2 -125.44(10)
C20 C21 C22 C23 178.64(12)
C20 C21 C26 C25 -179.48(12)
C21 C22 C23 C24 1.1(2)
C22 C21 C26 C25 -1.11(19)
C22 C23 C24 C25 -1.6(2)
C23 C24 C25 C26 0.8(2)
C24 C25 C26 C21 0.6(2)
C26 C21 C22 C23 0.28(19)
C27 N2 C28 C29 -31.57(19)
C27 N2 C28 C36 148.53(11)
C27 C19 C20 C21 57.61(12)
C28 N2 C27 O3 6.44(19)
C28 N2 C27 C19 -172.14(10)
C28 C29 C30 C31 0.2(2)
C29 C28 C36 N3 -178.08(11)
C29 C28 C36 C32 2.88(17)
C29 C30 C31 C32 2.0(2)
C30 C31 C32 C33 177.19(13)
C30 C31 C32 C36 -1.7(2)
C31 C32 C33 C34 -178.64(13)
C31 C32 C36 N3 -179.73(11)
C31 C32 C36 C28 -0.72(17)
C32 C33 C34 C35 -1.41(19)
C33 C32 C36 N3 1.32(17)
C33 C32 C36 C28 -179.68(11)
C33 C34 C35 N3 1.1(2)
C35 N3 C36 C28 179.34(11)
C35 N3 C36 C32 -1.65(17)
C36 N3 C35 C34 0.42(18)
C36 C28 C29 C30 -2.63(19)
C36 C32 C33 C34 0.28(18)
